data_1564550
loop_
_publ_author_name
'Aitken, R. Alan'
'Slawin, Alexandra M. Z.'

_publ_section_title
;
 4-Chlorobenzyl Chloride
;
_journal_issue 3
_journal_name_full Molbank
_journal_page_first M1265
_journal_paper_doi 10.3390/M1265
_journal_volume 2021
_journal_year 2021
_chemical_absolute_configuration ad
_chemical_formula_moiety 'C7 H6 Cl2'
_chemical_formula_sum 'C7 H6 Cl2'
_chemical_formula_weight 161.03
_space_group_crystal_system orthorhombic
_space_group_IT_number 33
_space_group_name_Hall 'P 2c -2n'
_space_group_name_H-M_alt 'P n a 21'
_atom_sites_solution_hydrogens geom
_atom_sites_solution_primary direct
_atom_sites_solution_secondary difmap
_audit_creation_date 2021-03-19
_audit_creation_method 'by CrystalStructure 4.3'
_cell_angle_alpha 90.0000
_cell_angle_beta 90.0000
_cell_angle_gamma 90.0000
_cell_formula_units_Z 4
_cell_length_a 9.1724(14)
_cell_length_b 17.714(4)
_cell_length_c 4.4440(9)
_cell_measurement_reflns_used 2018
_cell_measurement_temperature 173
_cell_measurement_theta_max 26.97
_cell_measurement_theta_min 2.32
_cell_volume 722.1(2)
_computing_cell_refinement 'CrysAlisPro 1.171.38.41 (Rigaku OD, 2015)'
_computing_data_collection 'CrysAlisPro 1.171.38.41 (Rigaku OD, 2015)'
_computing_data_reduction 'CrysAlisPro 1.171.38.41 (Rigaku OD, 2015)'
_computing_molecular_graphics 'CrystalStructure 4.3'
_computing_publication_material 'CrystalStructure 4.3 (Rigaku, 2019)'
_computing_structure_refinement 'SHELXL Version 2018/3 (Sheldrick, 2008)'
_computing_structure_solution 'SHELXT Version 2018/2 (Sheldrick, 2014)'
_diffrn_ambient_temperature 173
_diffrn_detector_area_resol_mean 13.653
_diffrn_measured_fraction_theta_full 0.996
_diffrn_measured_fraction_theta_max 0.982
_diffrn_measurement_device_type 'Rigaku SCX mini'
_diffrn_measurement_method \w
_diffrn_radiation_type 'Mo K\a'
_diffrn_radiation_wavelength 0.71073
_diffrn_reflns_av_R_equivalents 0.0839
_diffrn_reflns_av_unetI/netI 0.0761
_diffrn_reflns_Laue_measured_fraction_full 0.996
_diffrn_reflns_Laue_measured_fraction_max 0.982
_diffrn_reflns_limit_h_max 12
_diffrn_reflns_limit_h_min -12
_diffrn_reflns_limit_k_max 26
_diffrn_reflns_limit_k_min -25
_diffrn_reflns_limit_l_max 6
_diffrn_reflns_limit_l_min -6
_diffrn_reflns_number 8279
_diffrn_reflns_point_group_measured_fraction_full 0.995
_diffrn_reflns_point_group_measured_fraction_max 0.959
_diffrn_reflns_theta_full 25.242
_diffrn_reflns_theta_max 31.807
_diffrn_reflns_theta_min 2.299
_diffrn_standards_number 0
_exptl_absorpt_coefficient_mu 0.797
_exptl_absorpt_correction_T_max 0.931
_exptl_absorpt_correction_T_min 0.247
_exptl_absorpt_correction_type multi-scan
_exptl_absorpt_process_details
;
CrysAlisPro 1.171.38.41 (Rigaku Oxford Diffraction, 2015)
Empirical absorption correction using spherical harmonics,
 implemented in SCALE3 ABSPACK scaling algorithm.
;
_exptl_crystal_colour colourless
_exptl_crystal_density_diffrn 1.481
_exptl_crystal_density_method 'not measured'
_exptl_crystal_description prism
_exptl_crystal_F_000 328.00
_exptl_crystal_size_max 0.320
_exptl_crystal_size_mid 0.170
_exptl_crystal_size_min 0.090
_refine_diff_density_max 0.47
_refine_diff_density_min -0.44
_refine_ls_abs_structure_details
;
 Flack x determined using 472 quotients [(I+)-(I-)]/[(I+)+(I-)]
 (Parsons, Flack and Wagner, Acta Cryst. B69 (2013) 249-259).
;
_refine_ls_abs_structure_Flack 0.09(12)
_refine_ls_extinction_method none
_refine_ls_goodness_of_fit_ref 0.983
_refine_ls_hydrogen_treatment constr
_refine_ls_number_parameters 82
_refine_ls_number_reflns 2377
_refine_ls_number_restraints 1
_refine_ls_R_factor_all 0.1195
_refine_ls_R_factor_gt 0.0734
_refine_ls_shift/su_max 0.000
_refine_ls_structure_factor_coef Fsqd
_refine_ls_weighting_details 'w = 1/[\s^2^(Fo^2^)+(0.1319P)^2^+0.2501P] where P=(Fo^2^+2Fc^2^)/3'
_refine_ls_weighting_scheme calc
_refine_ls_wR_factor_gt 0.1874
_refine_ls_wR_factor_ref 0.2261
_reflns_Friedel_coverage 0.756
_reflns_Friedel_fraction_full 0.995
_reflns_Friedel_fraction_max 0.931
_reflns_number_gt 1547
_reflns_number_total 2377
_reflns_threshold_expression F^2^>2.0\s(F^2^)
_cod_data_source_file s5.cif
_cod_data_source_block 5
_cod_database_code 1564550

loop_
_space_group_symop_id
_space_group_symop_operation_xyz
1 +X,+Y,+Z
2 -X,-Y,1/2+Z
3 1/2-X,1/2+Y,1/2+Z
4 1/2+X,1/2-Y,+Z

loop_
_atom_site_label
_atom_site_type_symbol
_atom_site_fract_x
_atom_site_fract_y
_atom_site_fract_z
_atom_site_U_iso_or_equiv
_atom_site_adp_type
_atom_site_occupancy
_atom_site_site_symmetry_order
_atom_site_calc_flag
_atom_site_refinement_flags_posn
_atom_site_refinement_flags_adp
_atom_site_refinement_flags_occupancy
_atom_site_disorder_assembly
_atom_site_disorder_group
Cl1 Cl -0.08096(16) 0.64231(8) 0.1115(4) 0.0488(5) Uani 1 1 d . . . . .
Cl7 Cl 0.61187(17) 0.60119(10) 0.6675(5) 0.0537(5) Uani 1 1 d . . . . .
C1 C 0.0739(7) 0.6355(3) 0.3298(16) 0.0372(12) Uani 1 1 d . . . . .
C2 C 0.1491(7) 0.7002(3) 0.4128(17) 0.0434(14) Uani 1 1 d . . . . .
H2 H 0.117546 0.748381 0.345079 0.052 Uiso 1 1 calc R U . . .
C3 C 0.2706(7) 0.6937(3) 0.5957(17) 0.0466(14) Uani 1 1 d . . . . .
H3 H 0.321366 0.737860 0.656477 0.056 Uiso 1 1 calc R U . . .
C4 C 0.3191(7) 0.6243(3) 0.6907(17) 0.0454(15) Uani 1 1 d . . . . .
C5 C 0.2421(6) 0.5604(3) 0.6088(17) 0.0424(12) Uani 1 1 d . . . . .
H5 H 0.273671 0.512392 0.678329 0.051 Uiso 1 1 calc R U . . .
C6 C 0.1191(7) 0.5653(4) 0.4260(16) 0.0417(13) Uani 1 1 d . . . . .
H6 H 0.067337 0.521160 0.368704 0.050 Uiso 1 1 calc R U . . .
C7 C 0.4514(9) 0.6181(5) 0.8870(17) 0.0570(18) Uani 1 1 d . . . . .
H7A H 0.437865 0.576234 1.031966 0.068 Uiso 1 1 calc R U . . .
H7B H 0.463562 0.665391 1.002939 0.068 Uiso 1 1 calc R U . . .

loop_
_atom_site_aniso_label
_atom_site_aniso_U_11
_atom_site_aniso_U_22
_atom_site_aniso_U_33
_atom_site_aniso_U_23
_atom_site_aniso_U_13
_atom_site_aniso_U_12
Cl1 0.0360(7) 0.0546(8) 0.0559(10) -0.0012(8) -0.0063(8) 0.0039(6)
Cl7 0.0387(7) 0.0606(9) 0.0619(11) 0.0049(9) -0.0106(7) 0.0030(6)
C1 0.033(3) 0.041(3) 0.037(3) 0.001(2) 0.005(2) 0.003(2)
C2 0.040(3) 0.035(3) 0.055(4) 0.001(3) 0.002(3) 0.001(2)
C3 0.046(3) 0.046(3) 0.048(3) -0.008(3) -0.002(3) -0.007(2)
C4 0.035(3) 0.057(3) 0.044(4) -0.007(3) 0.003(3) -0.002(2)
C5 0.045(3) 0.043(3) 0.039(3) 0.002(3) 0.004(3) 0.002(2)
C6 0.041(3) 0.039(3) 0.045(3) -0.001(3) 0.003(3) -0.003(2)
C7 0.046(4) 0.088(5) 0.037(4) -0.002(3) -0.009(3) 0.005(4)

loop_
_atom_type_symbol
_atom_type_description
_atom_type_scat_dispersion_real
_atom_type_scat_dispersion_imag
_atom_type_scat_source
C C 0.0033 0.0016
;
International Tables for Crystallography
(Vol. C, Tables 4.2.6.8 and 6.1.1.4)
;
H H 0.0000 0.0000
;
International Tables for Crystallography
(Vol. C, Table 6.1.1.4)
;
Cl Cl 0.1484 0.1585
;
International Tables for Crystallography
(Vol. C, Tables 4.2.6.8 and 6.1.1.4)
;

loop_
_geom_angle_atom_site_label_1
_geom_angle_atom_site_label_2
_geom_angle_atom_site_label_3
_geom_angle
_geom_angle_site_symmetry_1
_geom_angle_site_symmetry_3
_geom_angle_publ_flag
C2 C1 C6 120.9(6) . . ?
C2 C1 Cl1 120.1(5) . . ?
C6 C1 Cl1 119.0(5) . . ?
C1 C2 C3 119.1(6) . . ?
C1 C2 H2 120.4 . . ?
C3 C2 H2 120.4 . . ?
C4 C3 C2 121.1(6) . . ?
C4 C3 H3 119.5 . . ?
C2 C3 H3 119.5 . . ?
C3 C4 C5 119.1(6) . . ?
C3 C4 C7 120.4(6) . . ?
C5 C4 C7 120.4(6) . . ?
C6 C5 C4 121.0(6) . . ?
C6 C5 H5 119.5 . . ?
C4 C5 H5 119.5 . . ?
C5 C6 C1 118.7(6) . . ?
C5 C6 H6 120.6 . . ?
C1 C6 H6 120.6 . . ?
C4 C7 Cl7 111.1(5) . . ?
C4 C7 H7A 109.4 . . ?
Cl7 C7 H7A 109.4 . . ?
C4 C7 H7B 109.4 . . ?
Cl7 C7 H7B 109.4 . . ?
H7A C7 H7B 108.0 . . ?

loop_
_geom_bond_atom_site_label_1
_geom_bond_atom_site_label_2
_geom_bond_distance
_geom_bond_site_symmetry_2
_geom_bond_publ_flag
Cl1 C1 1.724(7) . ?
Cl7 C7 1.791(9) . ?
C1 C2 1.387(9) . ?
C1 C6 1.378(9) . ?
C2 C3 1.385(9) . ?
C2 H2 0.9500 . ?
C3 C4 1.373(9) . ?
C3 H3 0.9500 . ?
C4 C5 1.382(8) . ?
C4 C7 1.499(10) . ?
C5 C6 1.393(9) . ?
C5 H5 0.9500 . ?
C6 H6 0.9500 . ?
C7 H7A 0.9900 . ?
C7 H7B 0.9900 . ?

loop_
_geom_torsion_atom_site_label_1
_geom_torsion_atom_site_label_2
_geom_torsion_atom_site_label_3
_geom_torsion_atom_site_label_4
_geom_torsion
_geom_torsion_site_symmetry_1
_geom_torsion_site_symmetry_2
_geom_torsion_site_symmetry_3
_geom_torsion_site_symmetry_4
_geom_torsion_publ_flag
C6 C1 C2 C3 -0.3(10) . . . . ?
Cl1 C1 C2 C3 178.1(5) . . . . ?
C1 C2 C3 C4 1.2(10) . . . . ?
C2 C3 C4 C5 -1.9(12) . . . . ?
C2 C3 C4 C7 179.6(7) . . . . ?
C3 C4 C5 C6 1.7(11) . . . . ?
C7 C4 C5 C6 -179.9(7) . . . . ?
C4 C5 C6 C1 -0.7(10) . . . . ?
C2 C1 C6 C5 0.0(10) . . . . ?
Cl1 C1 C6 C5 -178.3(5) . . . . ?
C3 C4 C7 Cl7 -94.7(8) . . . . ?
C5 C4 C7 Cl7 86.9(8) . . . . ?
